data_4312719
loop_
_publ_author_name
'Patrice M. T. Piggot'
'Lincoln A. Hall'
'Andrew J. P. White'
'David J. Williams'

_publ_section_title
;
 Attempted Syntheses of Lanthanide(III) Complexes of the Anisole- and
 Anilinosquarate Ligands
;
_journal_name_full 'Inorganic Chemistry'
_journal_page_first 8344
_journal_page_last 8352
_journal_paper_doi 10.1021/ic034922p
_journal_volume 42
_journal_year 2003
_chemical_formula_sum 'C33 H34.5 Eu O18.75'
_chemical_formula_weight 883.07
_chemical_name_systematic
; 
 ? 
;
_space_group_IT_number 13
_symmetry_cell_setting monoclinic
_symmetry_space_group_name_Hall '-P 2yc'
_symmetry_space_group_name_H-M 'P 1 2/c 1'
_atom_sites_solution_hydrogens geom
_atom_sites_solution_primary direct
_atom_sites_solution_secondary difmap
_audit_creation_method SHELXL
_cell_angle_alpha 90.00
_cell_angle_beta 108.6297(6)
_cell_angle_gamma 90.00
_cell_formula_units_Z 8
_cell_length_a 27.9447(4)
_cell_length_b 13.5745(2)
_cell_length_c 19.5747(2)
_cell_measurement_temperature 150(2)
_cell_volume 7036.31(16)
_computing_data_reduction 'Siemens SHELXTL'
_computing_molecular_graphics 'Siemens SHELXTL'
_computing_publication_material 'Siemens SHELXTL'
_computing_structure_refinement 'SHELXL-93 (Sheldrick, 1993)'
_computing_structure_solution 'SHELXS-86 (Sheldrick, 1990)'
_diffrn_ambient_temperature 150(2)
_diffrn_measurement_device 'Nonius Kappa CCD'
_diffrn_measurement_method '\w scans'
_diffrn_radiation_monochromator graphite
_diffrn_radiation_source 'fine-focus sealed tube'
_diffrn_radiation_type MoK\a
_diffrn_radiation_wavelength 0.71073
_diffrn_reflns_av_R_equivalents 0.0000
_diffrn_reflns_av_sigmaI/netI 0.0738
_diffrn_reflns_limit_h_max 34
_diffrn_reflns_limit_h_min -36
_diffrn_reflns_limit_k_max 0
_diffrn_reflns_limit_k_min -17
_diffrn_reflns_limit_l_max 25
_diffrn_reflns_limit_l_min 0
_diffrn_reflns_number 16036
_diffrn_reflns_theta_max 27.46
_diffrn_reflns_theta_min 2.55
_exptl_absorpt_coefficient_mu 1.866
_exptl_absorpt_correction_T_max 0.8071
_exptl_absorpt_correction_T_min 0.6735
_exptl_absorpt_correction_type empirical
_exptl_crystal_colour 'Pale yellow'
_exptl_crystal_density_diffrn 1.667
_exptl_crystal_description prisms
_exptl_crystal_F_000 3564
_exptl_crystal_size_max 0.23
_exptl_crystal_size_mid 0.15
_exptl_crystal_size_min 0.12
_refine_diff_density_max 1.709
_refine_diff_density_min -1.313
_refine_diff_density_rms 0.129
_refine_ls_extinction_coef 0.00049(7)
_refine_ls_extinction_expression Fc^*^=kFc[1+0.001xFc^2^\l^3^/sin(2\q)]^-1/4^
_refine_ls_extinction_method SHELXL
_refine_ls_goodness_of_fit_all 1.064
_refine_ls_goodness_of_fit_obs 1.136
_refine_ls_matrix_type full
_refine_ls_number_parameters 1018
_refine_ls_number_reflns 14238
_refine_ls_number_restraints 33
_refine_ls_restrained_S_all 1.117
_refine_ls_restrained_S_obs 1.149
_refine_ls_R_factor_all 0.0789
_refine_ls_R_factor_obs 0.0429
_refine_ls_shift/esd_max -0.003
_refine_ls_shift/esd_mean 0.000
_refine_ls_structure_factor_coef Fsqd
_refine_ls_weighting_details 'w=1/[\s^2^(Fo^2^)+(0.0533P)^2^+0.0000P] where P=(Fo^2^+2Fc^2^)/3'
_refine_ls_weighting_scheme calc
_refine_ls_wR_factor_all 0.1247
_refine_ls_wR_factor_obs 0.1034
_reflns_number_observed 10811
_reflns_number_total 16036
_reflns_observed_criterion >2sigma(I)
_cod_data_source_file ic034922psi20030801_060640_2.cif
_cod_data_source_block Compound2
_cod_depositor_comments
;
The following automatic conversions were performed:

'_symmetry_cell_setting' value 'Monoclinic' changed to 'monoclinic'
according to the built-in table from CIF Core dictionary named
'cif_core.dic' version 2.4.1 from
2010-06-29.

'_exptl_absorpt_correction_type' value 'Empirical'
changed to 'empirical' according to the built-in table from CIF Core
dictionary named 'cif_core.dic' version 2.4.1 from 2010-06-29.

Automatic conversion script
Id: cif_fix_values 1646 2011-03-28 12:23:43Z adriana 

The following automatic conversions were performed:

'_refine_ls_weighting_scheme' value 'calc
w=1/[\s^2^(Fo^2^)+(0.0533P)^2^+0.0000P] where P=(Fo^2^+2Fc^2^)/3' was
changed to 'calc'. New tag '_refine_ls_weighting_details' was
created. The value of the new tag was set to
'w=1/[\s^2^(Fo^2^)+(0.0533P)^2^+0.0000P] where P=(Fo^2^+2Fc^2^)/3'.

Automatic conversion script
Id: cif_fix_values 3143 2015-03-26 13:38:13Z robertas 
;
_cod_original_cell_volume 7036.3(2)
_cod_original_formula_sum 'C33 H34.50 O18.75 Eu'
_cod_database_code 4312719

loop_
_symmetry_equiv_pos_as_xyz
'x, y, z'
'-x, y, -z+1/2'
'-x, -y, -z'
'x, -y, z-1/2'

loop_
_atom_site_aniso_label
_atom_site_aniso_U_11
_atom_site_aniso_U_22
_atom_site_aniso_U_33
_atom_site_aniso_U_23
_atom_site_aniso_U_13
_atom_site_aniso_U_12
Eu1 0.01691(12) 0.02408(14) 0.01858(12) -0.00082(8) 0.00665(8) -0.00243(9)
Eu2 0.02229(13) 0.02131(13) 0.01600(11) -0.00142(8) 0.00182(8) 0.00476(9)
C1A 0.030(3) 0.024(3) 0.025(2) 0.003(2) 0.010(2) 0.000(2)
O1A 0.030(2) 0.041(2) 0.021(2) -0.0018(14) 0.0091(13) 0.001(2)
C2A 0.033(3) 0.028(3) 0.026(2) -0.001(2) 0.011(2) 0.003(2)
O2A 0.032(2) 0.052(2) 0.030(2) -0.001(2) 0.0135(15) 0.001(2)
C3A 0.037(3) 0.021(3) 0.024(2) 0.000(2) 0.012(2) 0.000(2)
O3A 0.044(2) 0.037(2) 0.021(2) 0.0015(14) 0.0150(14) 0.000(2)
C4A 0.035(3) 0.020(2) 0.024(2) 0.000(2) 0.011(2) 0.001(2)
C5A 0.028(2) 0.024(3) 0.024(2) -0.003(2) 0.009(2) 0.002(2)
C6A 0.041(3) 0.031(3) 0.020(2) -0.001(2) 0.014(2) -0.004(2)
C7A 0.040(3) 0.029(3) 0.022(2) -0.003(2) 0.007(2) -0.005(2)
C8A 0.034(3) 0.030(3) 0.034(3) -0.002(2) 0.012(2) -0.003(2)
C9A 0.042(3) 0.054(4) 0.029(3) -0.005(2) 0.019(2) -0.005(3)
C10A 0.039(3) 0.046(3) 0.019(2) -0.004(2) 0.010(2) -0.001(3)
O11A 0.031(2) 0.080(3) 0.053(2) -0.025(2) 0.010(2) -0.006(2)
C12A 0.046(7) 0.053(8) 0.046(6) 0.001(6) 0.023(5) 0.001(6)
C12' 0.029(6) 0.052(8) 0.060(7) 0.005(6) -0.001(5) 0.002(5)
C1B 0.033(3) 0.027(3) 0.016(2) -0.001(2) 0.004(2) -0.004(2)
O1B 0.037(2) 0.028(2) 0.032(2) -0.0043(14) 0.0136(14) -0.007(2)
C2B 0.031(3) 0.026(3) 0.015(2) -0.001(2) 0.001(2) 0.000(2)
O2B 0.033(2) 0.025(2) 0.031(2) -0.0005(14) 0.0099(14) -0.001(2)
C3B 0.025(2) 0.023(3) 0.014(2) -0.001(2) 0.000(2) 0.000(2)
O3B 0.027(2) 0.025(2) 0.025(2) 0.0024(13) 0.0032(12) -0.0003(14)
C4B 0.033(3) 0.024(3) 0.015(2) -0.004(2) 0.005(2) -0.002(2)
C5B 0.027(2) 0.029(3) 0.019(2) -0.004(2) 0.005(2) 0.001(2)
C6B 0.029(3) 0.029(3) 0.031(2) -0.003(2) 0.002(2) -0.003(2)
C7B 0.034(3) 0.028(3) 0.043(3) 0.001(2) 0.000(2) 0.002(2)
C8B 0.033(3) 0.045(4) 0.031(3) -0.002(2) -0.003(2) 0.008(3)
C9B 0.027(3) 0.050(4) 0.036(3) -0.007(2) 0.003(2) -0.003(2)
C10B 0.032(3) 0.034(3) 0.031(2) -0.002(2) 0.008(2) -0.004(2)
O11B 0.029(2) 0.054(3) 0.075(3) -0.003(2) -0.005(2) 0.008(2)
C12B 0.030(3) 0.086(5) 0.049(4) 0.000(3) -0.007(3) 0.016(3)
C1C 0.032(3) 0.024(3) 0.026(2) 0.000(2) 0.011(2) 0.001(2)
O1C 0.036(2) 0.054(3) 0.022(2) -0.007(2) 0.0052(14) 0.008(2)
C2C 0.024(2) 0.029(3) 0.027(2) 0.003(2) 0.006(2) 0.004(2)
O2C 0.023(2) 0.061(3) 0.032(2) 0.005(2) 0.0071(14) 0.004(2)
C3C 0.024(2) 0.024(3) 0.026(2) 0.005(2) 0.009(2) -0.001(2)
O3C 0.026(2) 0.036(2) 0.021(2) 0.0048(13) 0.0094(12) -0.0018(14)
C4C 0.022(2) 0.023(2) 0.019(2) 0.000(2) 0.007(2) -0.003(2)
C5C 0.022(2) 0.024(2) 0.024(2) -0.001(2) 0.008(2) 0.001(2)
C6C 0.034(3) 0.029(3) 0.019(2) 0.002(2) 0.011(2) 0.001(2)
C7C 0.024(2) 0.037(3) 0.024(2) 0.000(2) 0.001(2) -0.001(2)
C8C 0.022(2) 0.028(3) 0.030(2) 0.000(2) 0.009(2) 0.000(2)
C9C 0.026(2) 0.035(3) 0.025(2) 0.001(2) 0.013(2) -0.001(2)
C10C 0.025(2) 0.030(3) 0.021(2) 0.001(2) 0.006(2) -0.003(2)
O11C 0.024(2) 0.053(3) 0.031(2) -0.008(2) 0.0122(14) -0.004(2)
C12C 0.026(5) 0.054(8) 0.034(5) -0.003(5) 0.012(4) -0.001(5)
C12" 0.029(5) 0.052(7) 0.032(5) -0.008(5) 0.012(4) 0.002(5)
C1D 0.040(3) 0.021(3) 0.022(2) 0.000(2) 0.003(2) 0.004(2)
O1D 0.032(2) 0.039(2) 0.017(2) -0.0004(13) 0.0019(13) 0.009(2)
C2D 0.042(3) 0.020(3) 0.018(2) 0.000(2) 0.005(2) 0.000(2)
O2D 0.037(2) 0.041(2) 0.022(2) 0.0042(14) 0.0072(14) -0.005(2)
C3D 0.042(3) 0.021(3) 0.027(2) 0.000(2) 0.009(2) -0.002(2)
O3D 0.043(2) 0.043(2) 0.016(2) -0.0004(14) 0.0048(14) 0.001(2)
C4D 0.038(3) 0.020(2) 0.019(2) -0.001(2) 0.003(2) 0.001(2)
C5D 0.034(3) 0.023(3) 0.022(2) -0.004(2) 0.001(2) 0.000(2)
C6D 0.035(3) 0.040(3) 0.024(2) 0.001(2) 0.002(2) 0.003(2)
C7D 0.045(3) 0.049(4) 0.026(3) 0.000(2) 0.000(2) 0.005(3)
C8D 0.035(3) 0.039(3) 0.046(3) 0.002(3) 0.004(2) 0.006(3)
C9D 0.046(3) 0.043(3) 0.033(3) 0.002(2) 0.012(2) 0.004(3)
C10D 0.038(3) 0.036(3) 0.024(2) 0.000(2) 0.004(2) 0.001(2)
O11D 0.037(2) 0.077(3) 0.057(3) 0.002(2) 0.002(2) 0.014(2)
C12D 0.045(4) 0.091(6) 0.081(5) -0.003(4) 0.017(4) 0.013(4)
C1E 0.044(3) 0.029(3) 0.011(2) -0.001(2) 0.005(2) 0.006(2)
O1E 0.058(2) 0.030(2) 0.026(2) 0.0040(14) 0.011(2) 0.023(2)
C2E 0.040(3) 0.017(2) 0.020(2) 0.000(2) 0.009(2) -0.002(2)
O2E 0.058(2) 0.030(2) 0.042(2) -0.001(2) 0.020(2) -0.011(2)
C3E 0.030(2) 0.021(2) 0.020(2) -0.001(2) 0.006(2) -0.002(2)
O3E 0.022(2) 0.023(2) 0.031(2) 0.0016(13) 0.0093(13) 0.0016(14)
C4E 0.026(2) 0.025(3) 0.018(2) -0.002(2) 0.002(2) 0.006(2)
C5E 0.027(2) 0.035(3) 0.022(2) -0.004(2) 0.007(2) 0.005(2)
C6E 0.023(2) 0.037(3) 0.023(2) 0.004(2) 0.005(2) 0.000(2)
C7E 0.035(3) 0.041(3) 0.026(2) 0.007(2) 0.002(2) -0.009(2)
C8E 0.024(3) 0.073(4) 0.030(3) 0.015(3) 0.001(2) -0.013(3)
C9E 0.022(3) 0.079(5) 0.037(3) 0.003(3) 0.009(2) 0.011(3)
C10E 0.030(3) 0.057(4) 0.036(3) -0.012(3) 0.005(2) 0.018(3)
O11E 0.038(3) 0.161(6) 0.080(3) 0.069(4) -0.025(2) -0.052(3)
C12E 0.031(6) 0.084(11) 0.053(7) -0.013(7) 0.007(5) 0.000(7)
C12* 0.021(5) 0.039(7) 0.043(6) 0.002(5) -0.003(4) 0.000(5)
C1F 0.021(2) 0.022(2) 0.021(2) -0.002(2) 0.004(2) 0.001(2)
O1F 0.020(2) 0.038(2) 0.0194(15) 0.0037(13) 0.0031(12) -0.0007(14)
C2F 0.024(2) 0.030(3) 0.019(2) 0.000(2) 0.004(2) 0.001(2)
O2F 0.022(2) 0.065(3) 0.022(2) -0.001(2) 0.0078(13) 0.003(2)
C3F 0.020(2) 0.019(2) 0.025(2) -0.002(2) 0.008(2) 0.005(2)
O3F 0.026(2) 0.029(2) 0.0200(15) -0.0027(13) 0.0058(12) 0.0037(14)
C4F 0.017(2) 0.019(2) 0.020(2) -0.003(2) 0.003(2) 0.001(2)
C5F 0.019(2) 0.019(2) 0.022(2) 0.000(2) 0.007(2) 0.001(2)
C6F 0.027(2) 0.029(3) 0.019(2) -0.003(2) 0.007(2) 0.000(2)
C7F 0.025(2) 0.029(3) 0.021(2) 0.000(2) 0.003(2) -0.001(2)
C8F 0.020(2) 0.025(3) 0.028(2) 0.000(2) 0.010(2) -0.001(2)
C9F 0.023(2) 0.039(3) 0.023(2) 0.002(2) 0.009(2) 0.000(2)
C10F 0.023(2) 0.031(3) 0.022(2) 0.003(2) 0.006(2) 0.002(2)
O11F 0.020(2) 0.054(2) 0.027(2) 0.000(2) 0.0101(13) -0.003(2)
C12F 0.035(3) 0.051(4) 0.032(3) 0.000(2) 0.017(2) -0.006(3)
O21 0.051(2) 0.032(2) 0.036(2) 0.0062(15) 0.018(2) -0.013(2)
O22 0.028(2) 0.076(3) 0.030(2) 0.004(2) 0.0145(15) 0.003(2)
O23 0.027(2) 0.057(3) 0.029(2) 0.004(2) 0.0101(14) 0.009(2)
O24 0.041(2) 0.032(2) 0.030(2) -0.0096(14) 0.0152(14) -0.009(2)
O31 0.031(2) 0.027(2) 0.027(2) -0.0042(13) 0.0124(13) 0.0023(14)
O32 0.036(2) 0.045(2) 0.021(2) 0.0037(14) 0.0062(14) -0.008(2)
O33 0.019(2) 0.063(3) 0.019(2) -0.0082(15) 0.0035(12) 0.003(2)
O34 0.036(2) 0.032(2) 0.021(2) 0.0039(13) 0.0051(13) 0.011(2)
O40 0.036(4) 0.048(5) 0.044(4) -0.005(3) 0.014(3) 0.014(4)
O50 0.028(3) 0.031(4) 0.025(3) 0.000(3) 0.009(3) -0.001(3)
O51 0.024(3) 0.030(4) 0.022(3) 0.001(3) 0.008(3) 0.001(3)
O60 0.036(6) 0.015(8) 0.035(7) 0.009(6) 0.003(4) 0.001(6)
O70 0.049(4) 0.089(6) 0.088(6) -0.024(5) -0.018(4) 0.038(4)

loop_
_atom_site_label
_atom_site_type_symbol
_atom_site_fract_x
_atom_site_fract_y
_atom_site_fract_z
_atom_site_U_iso_or_equiv
_atom_site_thermal_displace_type
_atom_site_occupancy
_atom_site_calc_flag
_atom_site_refinement_flags
_atom_site_disorder_group
Eu1 Eu 0.345017(8) 1.40804(2) 0.299168(10) 0.01963(8) Uani 1 d . .
Eu2 Eu 0.149241(8) 0.90939(2) 0.244110(10) 0.02088(8) Uani 1 d . .
C1A C 0.3014(2) 1.3911(3) 0.1101(2) 0.0260(10) Uani 1 d . .
O1A O 0.30165(12) 1.3950(2) 0.1751(2) 0.0305(8) Uani 1 d . .
C2A C 0.3412(2) 1.3990(4) 0.0757(2) 0.0286(11) Uani 1 d . .
O2A O 0.38745(13) 1.4077(3) 0.0970(2) 0.0373(9) Uani 1 d . .
C3A C 0.3005(2) 1.3915(3) 0.0038(2) 0.0268(10) Uani 1 d . .
O3A O 0.29879(13) 1.3955(3) -0.0594(2) 0.0327(8) Uani 1 d . .
C4A C 0.2640(2) 1.3799(3) 0.0422(2) 0.0261(10) Uani 1 d . .
C5A C 0.2104(2) 1.3665(3) 0.0189(2) 0.0252(10) Uani 1 d . .
C6A C 0.1832(2) 1.3608(4) -0.0555(2) 0.0296(11) Uani 1 d . .
H6AA H 0.2009(2) 1.3651(4) -0.0895(2) 0.036 Uiso 1 calc R .
C7A C 0.1320(2) 1.3492(4) -0.0795(2) 0.0310(11) Uani 1 d . .
H7AA H 0.1144(2) 1.3449(4) -0.1297(2) 0.037 Uiso 1 calc R .
C8A C 0.1054(2) 1.3435(4) -0.0303(2) 0.0318(11) Uani 1 d D .
C9A C 0.1315(2) 1.3464(4) 0.0437(3) 0.0401(13) Uani 1 d . .
H9AA H 0.1137(2) 1.3396(4) 0.0774(3) 0.048 Uiso 1 calc R .
C10A C 0.1831(2) 1.3590(4) 0.0677(2) 0.0348(12) Uani 1 d . .
H10A H 0.2005(2) 1.3627(4) 0.1180(2) 0.042 Uiso 1 calc R .
O11A O 0.05456(14) 1.3328(3) -0.0543(2) 0.0557(12) Uani 1 d D .
C12A C 0.0246(4) 1.3581(9) -0.0117(6) 0.046(3) Uani 0.50 d PD 1
H12A H -0.0109(4) 1.3451(9) -0.0385(6) 0.070 Uiso 0.50 calc PR 1
H12B H 0.0290(4) 1.4282(9) 0.0007(6) 0.070 Uiso 0.50 calc PR 1
H12C H 0.0348(4) 1.3187(9) 0.0326(6) 0.070 Uiso 0.50 calc PR 1
C12' C 0.0260(4) 1.3126(9) -0.1256(5) 0.051(3) Uani 0.50 d PD 2
H12D H -0.0098(4) 1.3082(9) -0.1295(5) 0.076 Uiso 0.50 calc PR 2
H12E H 0.0370(4) 1.2498(9) -0.1404(5) 0.076 Uiso 0.50 calc PR 2
H12F H 0.0307(4) 1.3654(9) -0.1569(5) 0.076 Uiso 0.50 calc PR 2
C1B C 0.2995(2) 1.1667(4) 0.2705(2) 0.0259(10) Uani 1 d . .
O1B O 0.32651(12) 1.2408(2) 0.2749(2) 0.0317(8) Uani 1 d . .
C2B C 0.2453(2) 1.1475(3) 0.2637(2) 0.0253(10) Uani 1 d . .
O2B O 0.20912(12) 1.1955(2) 0.2665(2) 0.0298(7) Uani 1 d . .
C3B C 0.2569(2) 1.0403(3) 0.2607(2) 0.0223(9) Uani 1 d . .
O3B O 0.23159(11) 0.9627(2) 0.25266(15) 0.0268(7) Uani 1 d . .
C4B C 0.3085(2) 1.0633(3) 0.2711(2) 0.0246(10) Uani 1 d . .
C5B C 0.3546(2) 1.0051(4) 0.2833(2) 0.0257(10) Uani 1 d . .
C6B C 0.3524(2) 0.9033(4) 0.2826(3) 0.0317(11) Uani 1 d . .
H6BA H 0.3206(2) 0.8712(4) 0.2709(3) 0.038 Uiso 1 calc R .
C7B C 0.3960(2) 0.8478(4) 0.2989(3) 0.0377(12) Uani 1 d . .
H7BA H 0.3945(2) 0.7779(4) 0.2981(3) 0.045 Uiso 1 calc R .
C8B C 0.4424(2) 0.8961(4) 0.3164(3) 0.0396(13) Uani 1 d . .
C9B C 0.4456(2) 0.9973(4) 0.3179(3) 0.0391(13) Uani 1 d . .
H9BA H 0.4776(2) 1.0289(4) 0.3304(3) 0.047 Uiso 1 calc R .
C10B C 0.4015(2) 1.0526(4) 0.3008(2) 0.0326(11) Uani 1 d . .
H10B H 0.4031(2) 1.1225(4) 0.3010(2) 0.039 Uiso 1 calc R .
O11B O 0.48385(14) 0.8346(3) 0.3303(2) 0.0575(12) Uani 1 d . .
C12B C 0.5339(2) 0.8822(5) 0.3557(3) 0.060(2) Uani 1 d . .
H12A H 0.5603(2) 0.8320(5) 0.3638(3) 0.089 Uiso 1 calc R .
H12B H 0.5376(2) 0.9172(5) 0.4009(3) 0.089 Uiso 1 calc R .
H12C H 0.5369(2) 0.9291(5) 0.3193(3) 0.089 Uiso 1 calc R .
C1C C 0.3603(2) 1.3567(4) 0.5765(2) 0.0269(10) Uani 1 d . .
O1C O 0.37567(13) 1.3586(3) 0.6429(2) 0.0382(9) Uani 1 d . .
C2C C 0.3869(2) 1.3441(4) 0.5213(2) 0.0270(10) Uani 1 d . .
O2C O 0.43043(12) 1.3314(3) 0.5221(2) 0.0389(9) Uani 1 d . .
C3C C 0.3362(2) 1.3494(3) 0.4646(2) 0.0247(10) Uani 1 d . .
O3C O 0.32132(11) 1.3438(2) 0.39748(15) 0.0270(7) Uani 1 d . .
C4C C 0.3122(2) 1.3616(3) 0.5191(2) 0.0212(9) Uani 1 d . .
C5C C 0.2603(2) 1.3718(3) 0.5151(2) 0.0230(9) Uani 1 d . .
C6C C 0.2223(2) 1.3752(4) 0.4476(2) 0.0268(10) Uani 1 d . .
H6CA H 0.2312(2) 1.3720(4) 0.4047(2) 0.032 Uiso 1 calc R .
C7C C 0.1727(2) 1.3832(4) 0.4431(2) 0.0300(11) Uani 1 d . .
H7CA H 0.1473(2) 1.3860(4) 0.3973(2) 0.036 Uiso 1 calc R .
C8C C 0.1591(2) 1.3872(4) 0.5056(2) 0.0268(10) Uani 1 d D .
C9C C 0.1957(2) 1.3851(4) 0.5728(2) 0.0275(10) Uani 1 d . .
H9CA H 0.1863(2) 1.3886(4) 0.6152(2) 0.033 Uiso 1 calc R .
C10C C 0.2458(2) 1.3778(4) 0.5775(2) 0.0256(10) Uani 1 d . .
H10C H 0.2710(2) 1.3769(4) 0.6236(2) 0.031 Uiso 1 calc R .
O11C O 0.10951(12) 1.3936(3) 0.5007(2) 0.0352(9) Uani 1 d D .
C12C C 0.0726(3) 1.3935(8) 0.4315(4) 0.038(3) Uani 0.50 d PD 1
H12G H 0.0389(3) 1.3984(8) 0.4365(4) 0.057 Uiso 0.50 calc PR 1
H12H H 0.0751(3) 1.3321(8) 0.4064(4) 0.057 Uiso 0.50 calc PR 1
H12I H 0.0783(3) 1.4497(8) 0.4037(4) 0.057 Uiso 0.50 calc PR 1
C12" C 0.0930(4) 1.4104(8) 0.5626(4) 0.037(2) Uani 0.50 d PD 2
H12J H 0.0560(4) 1.4125(8) 0.5472(4) 0.055 Uiso 0.50 calc PR 2
H12K H 0.1066(4) 1.4732(8) 0.5852(4) 0.055 Uiso 0.50 calc PR 2
H12L H 0.1052(4) 1.3569(8) 0.5975(4) 0.055 Uiso 0.50 calc PR 2
C1D C 0.2030(2) 0.8886(3) 0.4333(2) 0.0293(11) Uani 1 d . .
O1D O 0.19927(12) 0.8940(2) 0.3671(2) 0.0308(8) Uani 1 d . .
C2D C 0.1654(2) 0.8937(3) 0.4730(2) 0.0279(11) Uani 1 d . .
O2D O 0.11909(13) 0.8977(3) 0.4558(2) 0.0336(8) Uani 1 d . .
C3D C 0.2096(2) 0.8884(3) 0.5418(2) 0.0303(11) Uani 1 d . .
O3D O 0.21424(13) 0.8924(3) 0.6065(2) 0.0349(8) Uani 1 d . .
C4D C 0.2436(2) 0.8788(3) 0.4992(2) 0.0274(10) Uani 1 d . .
C5D C 0.2970(2) 0.8653(4) 0.5166(2) 0.0282(11) Uani 1 d . .
C6D C 0.3282(2) 0.8669(4) 0.5893(2) 0.0348(12) Uani 1 d . .
H6DA H 0.3134(2) 0.8751(4) 0.6264(2) 0.042 Uiso 1 calc R .
C7D C 0.3793(2) 0.8569(4) 0.6070(3) 0.0429(14) Uani 1 d . .
H7DA H 0.4000(2) 0.8594(4) 0.6560(3) 0.052 Uiso 1 calc R .
C8D C 0.4012(2) 0.8430(4) 0.5522(3) 0.0422(13) Uani 1 d . .
C9D C 0.3706(2) 0.8392(4) 0.4802(3) 0.0409(13) Uani 1 d . .
H9DA H 0.3851(2) 0.8288(4) 0.4430(3) 0.049 Uiso 1 calc R .
C10D C 0.3191(2) 0.8510(4) 0.4637(2) 0.0342(12) Uani 1 d . .
H10D H 0.2983(2) 0.8491(4) 0.4147(2) 0.041 Uiso 1 calc R .
O11D O 0.45268(15) 0.8347(4) 0.5754(2) 0.0603(12) Uani 1 d . .
C12D C 0.4770(3) 0.8288(6) 0.5208(4) 0.073(2) Uani 1 d . .
H12D H 0.5136(3) 0.8230(6) 0.5439(4) 0.110 Uiso 1 calc R .
H12E H 0.4695(3) 0.8883(6) 0.4910(4) 0.110 Uiso 1 calc R .
H12F H 0.4645(3) 0.7709(6) 0.4905(4) 0.110 Uiso 1 calc R .
C1E C 0.1914(2) 0.6692(4) 0.2690(2) 0.0290(11) Uani 1 d . .
O1E O 0.16137(14) 0.7392(3) 0.2647(2) 0.0385(9) Uani 1 d . .
C2E C 0.2469(2) 0.6576(3) 0.2809(2) 0.0259(10) Uani 1 d . .
O2E O 0.28254(15) 0.7108(3) 0.2848(2) 0.0425(9) Uani 1 d . .
C3E C 0.2378(2) 0.5484(3) 0.2793(2) 0.0238(10) Uani 1 d . .
O3E O 0.26488(11) 0.4739(2) 0.2871(2) 0.0252(7) Uani 1 d . .
C4E C 0.1851(2) 0.5649(3) 0.2643(2) 0.0241(10) Uani 1 d . .
C5E C 0.1419(2) 0.4987(4) 0.2464(2) 0.0278(11) Uani 1 d . .
C6E C 0.1490(2) 0.3995(4) 0.2434(2) 0.0279(11) Uani 1 d . .
H6EA H 0.1823(2) 0.3740(4) 0.2558(2) 0.033 Uiso 1 calc R .
C7E C 0.1084(2) 0.3357(4) 0.2225(2) 0.0355(12) Uani 1 d . .
H7EA H 0.1137(2) 0.2667(4) 0.2211(2) 0.043 Uiso 1 calc R .
C8E C 0.0595(2) 0.3741(5) 0.2036(3) 0.0439(15) Uani 1 d D .
C9E C 0.0520(2) 0.4747(5) 0.2068(3) 0.046(2) Uani 1 d . .
H9EA H 0.0187(2) 0.5004(5) 0.1941(3) 0.055 Uiso 1 calc R .
C10E C 0.0931(2) 0.5377(5) 0.2285(3) 0.0426(14) Uani 1 d . .
H10E H 0.0881(2) 0.6067(5) 0.2313(3) 0.051 Uiso 1 calc R .
O11E O 0.0193(2) 0.3146(5) 0.1819(3) 0.103(2) Uani 1 d DU .
C12E C 0.0171(4) 0.2179(7) 0.1910(6) 0.058(4) Uani 0.50 d PD 1
H12M H -0.0177(4) 0.1953(7) 0.1690(6) 0.087 Uiso 0.50 calc PR 1
H12N H 0.0284(4) 0.2027(7) 0.2426(6) 0.087 Uiso 0.50 calc PR 1
H12O H 0.0391(4) 0.1845(7) 0.1681(6) 0.087 Uiso 0.50 calc PR 1
C12* C -0.0260(3) 0.3302(8) 0.1297(5) 0.037(2) Uani 0.50 d PD 2
H12P H -0.0478(3) 0.2726(8) 0.1265(5) 0.056 Uiso 0.50 calc PR 2
H12Q H -0.0206(3) 0.3406(8) 0.0833(5) 0.056 Uiso 0.50 calc PR 2
H12R H -0.0423(3) 0.3885(8) 0.1420(5) 0.056 Uiso 0.50 calc PR 2
C1F C 0.1150(2) 0.8703(3) -0.0371(2) 0.0218(9) Uani 1 d . .
O1F O 0.09887(11) 0.8835(2) -0.1035(2) 0.0266(7) Uani 1 d . .
C2F C 0.0899(2) 0.8570(4) 0.0195(2) 0.0253(10) Uani 1 d . .
O2F O 0.04671(12) 0.8583(3) 0.0217(2) 0.0361(9) Uani 1 d . .
C3F C 0.1412(2) 0.8468(3) 0.0731(2) 0.0211(9) Uani 1 d . .
O3F O 0.15720(11) 0.8323(2) 0.13965(14) 0.0253(7) Uani 1 d . .
C4F C 0.1639(2) 0.8598(3) 0.0181(2) 0.0194(9) Uani 1 d . .
C5F C 0.2154(2) 0.8660(3) 0.0188(2) 0.0198(9) Uani 1 d . .
C6F C 0.2551(2) 0.8706(4) 0.0844(2) 0.0249(10) Uani 1 d . .
H6FA H 0.2481(2) 0.8683(4) 0.1287(2) 0.030 Uiso 1 calc R .
C7F C 0.3043(2) 0.8784(4) 0.0845(2) 0.0263(10) Uani 1 d . .
H7FA H 0.3310(2) 0.8815(4) 0.1290(2) 0.032 Uiso 1 calc R .
C8F C 0.3150(2) 0.8819(3) 0.0196(2) 0.0241(10) Uani 1 d . .
C9F C 0.2766(2) 0.8767(4) -0.0456(2) 0.0278(10) Uani 1 d . .
H9FA H 0.2840(2) 0.8781(4) -0.0897(2) 0.033 Uiso 1 calc R .
C10F C 0.2269(2) 0.8695(4) -0.0458(2) 0.0254(10) Uani 1 d . .
H10F H 0.2003(2) 0.8668(4) -0.0905(2) 0.031 Uiso 1 calc R .
O11F O 0.36501(12) 0.8889(3) 0.0253(2) 0.0333(8) Uani 1 d . .
C12F C 0.3772(2) 0.8996(4) -0.0398(3) 0.0377(13) Uani 1 d . .
H12G H 0.4139(2) 0.9037(4) -0.0284(3) 0.057 Uiso 1 calc R .
H12H H 0.3616(2) 0.9598(4) -0.0647(3) 0.057 Uiso 1 calc R .
H12I H 0.3645(2) 0.8426(4) -0.0710(3) 0.057 Uiso 1 calc R .
O21 O 0.35113(14) 1.5759(3) 0.2556(2) 0.0386(9) Uani 1 d . .
O22 O 0.41160(13) 1.3993(3) 0.2437(2) 0.0434(10) Uani 1 d . .
O23 O 0.42321(12) 1.3380(3) 0.3802(2) 0.0376(9) Uani 1 d . .
O24 O 0.37304(12) 1.5241(3) 0.4000(2) 0.0332(8) Uani 1 d . .
O31 O 0.13403(12) 1.0694(2) 0.2876(2) 0.0275(7) Uani 1 d . .
O32 O 0.08860(13) 0.8791(3) 0.3089(2) 0.0347(8) Uani 1 d . .
O33 O 0.06042(12) 0.9043(3) 0.1638(2) 0.0346(9) Uani 1 d . .
O34 O 0.13967(12) 1.0374(2) 0.15253(15) 0.0305(8) Uani 1 d . .
O40 O 0.0068(3) 1.2488(6) -0.1978(4) 0.042(2) Uani 0.50 d P 1
O50 O -0.0171(2) 0.0008(5) 0.1920(3) 0.0279(14) Uani 0.50 d P 1
O51 O 0.0028(2) 0.0777(5) 0.1714(3) 0.0255(14) Uani 0.50 d P 2
O60 O 0.0587(4) 0.8844(8) 0.5504(6) 0.031(3) Uani 0.50 d P .
O61 O 0.0583(10) 0.9137(14) 0.5434(13) 0.024(6) Uiso 0.25 d P .
O62 O 0.0615(9) 0.8592(16) 0.5593(13) 0.015(5) Uiso 0.25 d P .
O70 O 0.4661(3) 0.3909(6) 0.8983(5) 0.085(3) Uani 0.70 d PU .
O71 O 0.4713(11) 0.4142(22) 0.9369(15) 0.127(8) Uiso 0.30 d PU .
O80 O 0.5214(5) 0.4466(12) 0.8288(7) 0.059(4) Uiso 0.30 d P .
O81 O 0.5164(9) 0.3533(19) 0.8043(12) 0.071(7) Uiso 0.20 d P .
O82 O 0.5431(7) 0.4151(14) 0.7474(9) 0.059(5) Uiso 0.25 d P .
O83 O 0.5389(8) 0.3358(17) 0.7477(10) 0.072(5) Uiso 0.25 d P .
O90 O 0.5173(5) 0.5775(10) 0.9266(7) 0.046(3) Uiso 0.30 d P .
O91 O 0.5060(5) 0.5759(11) 0.8572(8) 0.056(4) Uiso 0.30 d P .
O92 O 0.5059(5) 0.6502(10) 0.8419(7) 0.046(3) Uiso 0.30 d P .
O93 O 0.4924(14) 0.7365(29) 0.7790(18) 0.044(9) Uiso 0.10 d P .

loop_
_atom_type_symbol
_atom_type_description
_atom_type_scat_dispersion_real
_atom_type_scat_dispersion_imag
_atom_type_scat_source
C C 0.0033 0.0016 'International Tables Vol C Tables 4.2.6.8 and 6.1.1.4'
H H 0.0000 0.0000 'International Tables Vol C Tables 4.2.6.8 and 6.1.1.4'
O O 0.0106 0.0060 'International Tables Vol C Tables 4.2.6.8 and 6.1.1.4'
Eu Eu -0.1578 3.6682 'International Tables Vol C Tables 4.2.6.8 and 6.1.1.4'

loop_
_geom_angle_atom_site_label_1
_geom_angle_atom_site_label_2
_geom_angle_atom_site_label_3
_geom_angle
_geom_angle_site_symmetry_1
_geom_angle_site_symmetry_3
_geom_angle_publ_flag
O1B Eu1 O1A 73.12(11) . . ?
O1B Eu1 O3E 101.93(11) . 1_565 ?
O1A Eu1 O3E 76.39(11) . 1_565 ?
O1B Eu1 O3C 73.14(11) . . ?
O1A Eu1 O3C 128.36(11) . . ?
O3E Eu1 O3C 73.74(10) 1_565 . ?
O1B Eu1 O22 90.73(12) . . ?
O1A Eu1 O22 75.57(11) . . ?
O3E Eu1 O22 144.21(11) 1_565 . ?
O3C Eu1 O22 141.96(11) . . ?
O1B Eu1 O23 81.29(12) . . ?
O1A Eu1 O23 134.46(11) . . ?
O3E Eu1 O23 146.90(10) 1_565 . ?
O3C Eu1 O23 75.87(11) . . ?
O22 Eu1 O23 67.62(11) . . ?
O1B Eu1 O24 141.20(11) . . ?
O1A Eu1 O24 143.90(12) . . ?
O3E Eu1 O24 83.42(11) 1_565 . ?
O3C Eu1 O24 71.67(11) . . ?
O22 Eu1 O24 107.30(12) . . ?
O23 Eu1 O24 74.80(12) . . ?
O1B Eu1 O21 149.69(11) . . ?
O1A Eu1 O21 77.39(11) . . ?
O3E Eu1 O21 77.40(12) 1_565 . ?
O3C Eu1 O21 133.23(11) . . ?
O22 Eu1 O21 75.14(13) . . ?
O23 Eu1 O21 116.01(12) . . ?
O24 Eu1 O21 69.11(11) . . ?
O1E Eu2 O3B 101.81(12) . . ?
O1E Eu2 O3F 70.48(11) . . ?
O3B Eu2 O3F 80.73(10) . . ?
O1E Eu2 O1D 74.56(11) . . ?
O3B Eu2 O1D 73.20(11) . . ?
O3F Eu2 O1D 130.43(11) . . ?
O1E Eu2 O31 148.62(10) . . ?
O3B Eu2 O31 88.67(11) . . ?
O3F Eu2 O31 140.84(10) . . ?
O1D Eu2 O31 80.52(11) . . ?
O1E Eu2 O34 143.00(11) . . ?
O3B Eu2 O34 73.22(10) . . ?
O3F Eu2 O34 72.55(10) . . ?
O1D Eu2 O34 134.07(11) . . ?
O31 Eu2 O34 68.30(10) . . ?
O1E Eu2 O32 80.35(12) . . ?
O3B Eu2 O32 146.21(10) . . ?
O3F Eu2 O32 129.98(11) . . ?
O1D Eu2 O32 75.03(11) . . ?
O31 Eu2 O32 74.97(11) . . ?
O34 Eu2 O32 124.41(11) . . ?
O1E Eu2 O33 98.14(13) . . ?
O3B Eu2 O33 143.87(10) . . ?
O3F Eu2 O33 77.98(10) . . ?
O1D Eu2 O33 141.81(11) . . ?
O31 Eu2 O33 89.72(11) . . ?
O34 Eu2 O33 72.70(11) . . ?
O32 Eu2 O33 66.78(10) . . ?
O1A C1A C4A 135.4(5) . . ?
O1A C1A C2A 133.5(4) . . ?
C4A C1A C2A 91.1(4) . . ?
C1A O1A Eu1 151.0(3) . . ?
O2A C2A C1A 135.8(4) . . ?
O2A C2A C3A 136.2(4) . . ?
C1A C2A C3A 88.0(4) . . ?
O3A C3A C4A 136.1(4) . . ?
O3A C3A C2A 135.7(5) . . ?
C4A C3A C2A 88.3(3) . . ?
C1A C4A C5A 134.3(4) . . ?
C1A C4A C3A 92.6(4) . . ?
C5A C4A C3A 133.1(4) . . ?
C10A C5A C6A 117.9(4) . . ?
C10A C5A C4A 122.2(4) . . ?
C6A C5A C4A 119.9(4) . . ?
C7A C6A C5A 121.3(4) . . ?
C6A C7A C8A 120.1(4) . . ?
O11A C8A C7A 119.9(4) . . ?
O11A C8A C9A 120.4(4) . . ?
C7A C8A C9A 119.7(5) . . ?
C10A C9A C8A 120.0(5) . . ?
C9A C10A C5A 120.9(4) . . ?
C8A O11A C12' 124.7(6) . . ?
C8A O11A C12A 121.8(6) . . ?
O1B C1B C4B 133.9(5) . . ?
O1B C1B C2B 136.1(5) . . ?
C4B C1B C2B 90.1(4) . . ?
C1B O1B Eu1 152.5(3) . . ?
O2B C2B C3B 135.6(4) . . ?
O2B C2B C1B 137.1(5) . . ?
C3B C2B C1B 87.0(3) . . ?
O3B C3B C4B 135.1(4) . . ?
O3B C3B C2B 134.7(4) . . ?
C4B C3B C2B 90.2(4) . . ?
C3B O3B Eu2 139.9(3) . . ?
C1B C4B C3B 92.6(4) . . ?
C1B C4B C5B 132.6(4) . . ?
C3B C4B C5B 134.6(4) . . ?
C6B C5B C10B 119.8(5) . . ?
C6B C5B C4B 120.3(4) . . ?
C10B C5B C4B 119.8(4) . . ?
C7B C6B C5B 120.7(5) . . ?
C6B C7B C8B 118.9(5) . . ?
C9B C8B O11B 123.6(5) . . ?
C9B C8B C7B 121.6(5) . . ?
O11B C8B C7B 114.8(5) . . ?
C8B C9B C10B 119.1(5) . . ?
C9B C10B C5B 119.9(5) . . ?
C8B O11B C12B 116.5(5) . . ?
O1C C1C C4C 137.7(4) . . ?
O1C C1C C2C 132.5(4) . . ?
C4C C1C C2C 89.9(3) . . ?
O2C C2C C3C 135.9(4) . . ?
O2C C2C C1C 136.5(4) . . ?
C3C C2C C1C 87.6(4) . . ?
O3C C3C C4C 135.3(4) . . ?
O3C C3C C2C 134.0(4) . . ?
C4C C3C C2C 90.7(3) . . ?
C3C O3C Eu1 137.8(3) . . ?
C5C C4C C3C 132.4(4) . . ?
C5C C4C C1C 135.8(4) . . ?
C3C C4C C1C 91.9(4) . . ?
C10C C5C C6C 118.3(4) . . ?
C10C C5C C4C 121.7(4) . . ?
C6C C5C C4C 120.0(4) . . ?
C7C C6C C5C 120.6(4) . . ?
C6C C7C C8C 120.2(4) . . ?
O11C C8C C9C 119.6(4) . . ?
O11C C8C C7C 119.8(4) . . ?
C9C C8C C7C 120.6(4) . . ?
C10C C9C C8C 119.4(4) . . ?
C9C C10C C5C 120.9(4) . . ?
C8C O11C C12C 118.7(5) . . ?
C8C O11C C12" 122.8(5) . . ?
O1D C1D C4D 135.4(5) . . ?
O1D C1D C2D 133.3(4) . . ?
C4D C1D C2D 91.3(4) . . ?
C1D O1D Eu2 150.5(3) . . ?
O2D C2D C1D 135.5(4) . . ?
O2D C2D C3D 137.3(4) . . ?
C1D C2D C3D 87.2(4) . . ?
O3D C3D C4D 136.0(5) . . ?
O3D C3D C2D 134.5(5) . . ?
C4D C3D C2D 89.5(4) . . ?
C1D C4D C5D 134.0(4) . . ?
C1D C4D C3D 91.9(4) . . ?
C5D C4D C3D 134.1(4) . . ?
C10D C5D C6D 118.7(5) . . ?
C10D C5D C4D 121.4(4) . . ?
C6D C5D C4D 119.9(4) . . ?
C7D C6D C5D 120.8(5) . . ?
C6D C7D C8D 119.8(5) . . ?
O11D C8D C9D 124.8(5) . . ?
O11D C8D C7D 115.2(5) . . ?
C9D C8D C7D 119.9(5) . . ?
C10D C9D C8D 119.1(5) . . ?
C5D C10D C9D 121.7(5) . . ?
C8D O11D C12D 117.0(5) . . ?
O1E C1E C4E 133.2(5) . . ?
O1E C1E C2E 136.5(5) . . ?
C4E C1E C2E 90.3(4) . . ?
C1E O1E Eu2 144.5(4) . . ?
O2E C2E C3E 136.0(5) . . ?
O2E C2E C1E 137.2(5) . . ?
C3E C2E C1E 86.5(4) . . ?
O3E C3E C4E 134.6(4) . . ?
O3E C3E C2E 135.0(4) . . ?
C4E C3E C2E 90.4(4) . . ?
C3E O3E Eu1 147.7(3) . 1_545 ?
C3E C4E C1E 92.6(4) . . ?
C3E C4E C5E 132.6(4) . . ?
C1E C4E C5E 134.6(4) . . ?
C6E C5E C10E 120.4(5) . . ?
C6E C5E C4E 119.9(4) . . ?
C10E C5E C4E 119.7(5) . . ?
C5E C6E C7E 121.0(5) . . ?
C6E C7E C8E 119.0(5) . . ?
O11E C8E C9E 119.0(6) . . ?
O11E C8E C7E 120.7(6) . . ?
C9E C8E C7E 120.3(5) . . ?
C10E C9E C8E 120.0(5) . . ?
C9E C10E C5E 119.2(6) . . ?
C12E O11E C8E 128.6(7) . . ?
C8E O11E C12* 128.9(7) . . ?
O1F C1F C4F 137.0(4) . . ?
O1F C1F C2F 133.5(4) . . ?
C4F C1F C2F 89.4(3) . . ?
O2F C2F C3F 135.8(4) . . ?
O2F C2F C1F 136.5(4) . . ?
C3F C2F C1F 87.6(3) . . ?
O3F C3F C4F 135.2(4) . . ?
O3F C3F C2F 133.8(4) . . ?
C4F C3F C2F 91.0(3) . . ?
C3F O3F Eu2 136.7(3) . . ?
C3F C4F C5F 133.3(4) . . ?
C3F C4F C1F 92.0(3) . . ?
C5F C4F C1F 134.6(4) . . ?
C10F C5F C6F 118.7(4) . . ?
C10F C5F C4F 120.7(4) . . ?
C6F C5F C4F 120.5(4) . . ?
C7F C6F C5F 120.1(4) . . ?
C6F C7F C8F 120.4(4) . . ?
O11F C8F C9F 123.5(4) . . ?
O11F C8F C7F 115.9(4) . . ?
C9F C8F C7F 120.6(4) . . ?
C8F C9F C10F 119.1(4) . . ?
C9F C10F C5F 121.1(4) . . ?
C8F O11F C12F 117.5(4) . . ?
O80 O81 O83 113.8(21) . . ?
O80 O81 O83 110.0(19) . 2_656 ?
O83 O81 O83 93.3(18) . 2_656 ?
O80 O81 O82 75.9(15) . . ?
O83 O81 O82 38.3(11) . . ?
O83 O81 O82 101.1(16) 2_656 . ?
O83 O82 O81 56.5(15) . . ?
O82 O83 O81 85.1(19) . . ?
O82 O83 O81 86.1(19) . 2_656 ?
O81 O83 O81 83.9(18) . 2_656 ?
O92 O91 O90 105.2(15) . . ?
O91 O92 O93 150.6(19) . . ?
O93 O93 O92 125.1(24) 2_656 . ?

loop_
_geom_bond_atom_site_label_1
_geom_bond_atom_site_label_2
_geom_bond_distance
_geom_bond_site_symmetry_2
_geom_bond_publ_flag
Eu1 O1B 2.343(3) . ?
Eu1 O1A 2.349(3) . ?
Eu1 O3E 2.352(3) 1_565 ?
Eu1 O3C 2.391(3) . ?
Eu1 O22 2.439(3) . ?
Eu1 O23 2.445(3) . ?
Eu1 O24 2.450(3) . ?
Eu1 O21 2.458(3) . ?
Eu2 O1E 2.351(3) . ?
Eu2 O3B 2.367(3) . ?
Eu2 O3F 2.370(3) . ?
Eu2 O1D 2.375(3) . ?
Eu2 O31 2.419(3) . ?
Eu2 O34 2.449(3) . ?
Eu2 O32 2.453(3) . ?
Eu2 O33 2.479(3) . ?
C1A O1A 1.271(5) . ?
C1A C4A 1.412(6) . ?
C1A C2A 1.478(7) . ?
C2A O2A 1.230(6) . ?
C2A C3A 1.506(6) . ?
C3A O3A 1.224(5) . ?
C3A C4A 1.456(6) . ?
C4A C5A 1.431(7) . ?
C5A C10A 1.402(6) . ?
C5A C6A 1.414(6) . ?
C6A C7A 1.366(7) . ?
C7A C8A 1.393(7) . ?
C8A O11A 1.354(6) . ?
C8A C9A 1.399(7) . ?
C9A C10A 1.377(7) . ?
O11A C12' 1.395(7) . ?
O11A C12A 1.400(7) . ?
C1B O1B 1.244(5) . ?
C1B C4B 1.426(7) . ?
C1B C2B 1.499(6) . ?
C2B O2B 1.219(5) . ?
C2B C3B 1.496(6) . ?
C3B O3B 1.251(5) . ?
C3B C4B 1.426(6) . ?
C4B C5B 1.463(6) . ?
C5B C6B 1.383(7) . ?
C5B C10B 1.402(7) . ?
C6B C7B 1.380(7) . ?
C7B C8B 1.393(8) . ?
C8B C9B 1.376(8) . ?
C8B O11B 1.383(6) . ?
C9B C10B 1.390(7) . ?
O11B C12B 1.475(7) . ?
C1C O1C 1.232(5) . ?
C1C C4C 1.454(6) . ?
C1C C2C 1.504(6) . ?
C2C O2C 1.223(5) . ?
C2C C3C 1.498(6) . ?
C3C O3C 1.248(5) . ?
C3C C4C 1.438(6) . ?
C4C C5C 1.433(6) . ?
C5C C10C 1.405(6) . ?
C5C C6C 1.408(6) . ?
C6C C7C 1.365(6) . ?
C7C C8C 1.392(7) . ?
C8C O11C 1.362(5) . ?
C8C C9C 1.384(6) . ?
C9C C10C 1.379(6) . ?
O11C C12C 1.416(7) . ?
O11C C12" 1.445(7) . ?
C1D O1D 1.268(5) . ?
C1D C4D 1.426(6) . ?
C1D C2D 1.494(7) . ?
C2D O2D 1.230(6) . ?
C2D C3D 1.511(6) . ?
C3D O3D 1.234(5) . ?
C3D C4D 1.455(7) . ?
C4D C5D 1.433(7) . ?
C5D C10D 1.378(7) . ?
C5D C6D 1.411(6) . ?
C6D C7D 1.365(7) . ?
C7D C8D 1.408(8) . ?
C8D O11D 1.367(6) . ?
C8D C9D 1.397(7) . ?
C9D C10D 1.381(7) . ?
O11D C12D 1.440(8) . ?
C1E O1E 1.252(6) . ?
C1E C4E 1.426(7) . ?
C1E C2E 1.504(7) . ?
C2E O2E 1.213(6) . ?
C2E C3E 1.503(6) . ?
C3E O3E 1.242(5) . ?
C3E C4E 1.423(6) . ?
O3E Eu1 2.352(3) 1_545 ?
C4E C5E 1.455(7) . ?
C5E C6E 1.365(7) . ?
C5E C10E 1.400(7) . ?
C6E C7E 1.381(7) . ?
C7E C8E 1.397(8) . ?
C8E O11E 1.338(7) . ?
C8E C9E 1.387(9) . ?
C9E C10E 1.384(8) . ?
O11E C12E 1.328(8) . ?
O11E C12* 1.366(7) . ?
C1F O1F 1.246(5) . ?
C1F C4F 1.452(6) . ?
C1F C2F 1.500(6) . ?
C2F O2F 1.221(5) . ?
C2F C3F 1.488(6) . ?
C3F O3F 1.251(5) . ?
C3F C4F 1.424(6) . ?
C4F C5F 1.437(6) . ?
C5F C10F 1.403(6) . ?
C5F C6F 1.406(6) . ?
C6F C7F 1.378(6) . ?
C7F C8F 1.397(6) . ?
C8F O11F 1.368(5) . ?
C8F C9F 1.383(6) . ?
C9F C10F 1.391(6) . ?
O11F C12F 1.429(6) . ?
O61 O62 0.80(3) . ?
O70 O71 0.79(3) . ?
O80 O81 1.35(3) . ?
O81 O83 1.46(3) . ?
O81 O83 1.57(3) 2_656 ?
O81 O82 1.74(3) . ?
O82 O83 1.08(2) . ?
O83 O81 1.57(3) 2_656 ?
O90 O91 1.29(2) . ?
O91 O92 1.05(2) . ?
O92 O93 1.65(4) . ?
O93 O93 1.33(7) 2_656 ?
